data_4306115
loop_
_publ_author_name
'Shashank Mishra'
'Erwann Jeanneau'
'St\'ephane Daniele'
'Gilles Ledoux'
'Prakash N. Swamy'

_publ_contact_author_address
;Universit\'e Claude Bernard Lyon 1
IRCELYON
2 avenue A. Einstein
69626 Villeurbanne C\'edex
France.
;
_publ_contact_author_email mishrashashank74@rediffmail.com
_publ_contact_author_fax '(+33) 472445399'
_publ_contact_author_name 'Dr. Shashank Mishra'
_publ_contact_author_phone '(+33) 472445329'
_publ_section_title
;
Solid- and Solution Phase Transformations in Novel Hybrid Iodoplumbate
Derivatives Templated by Solvated Yttrium Complexes
;
_journal_name_full 'Inorganic Chemistry'
_journal_page_first 9333
_journal_page_last 9343
_journal_paper_doi 10.1021/ic8010376
_journal_volume 47
_journal_year 2008
_chemical_formula_moiety '    C18 H42 N6 O8 Y, I9 Pb3'
_chemical_formula_sum 'C18 H42 I9 N6 O8 Pb3 Y'
_chemical_formula_weight 2323.21
_space_group_IT_number 14
_symmetry_cell_setting monoclinic
_symmetry_space_group_name_Hall '-P 2yn'
_symmetry_space_group_name_H-M 'P 1 21/n 1'
_atom_sites_solution_hydrogens geom
_atom_sites_solution_primary direct
_audit_creation_date 07-06-13
_audit_creation_method CRYSTALS_ver_12.84
_cell_angle_alpha 90.0000
_cell_angle_beta 100.737(3)
_cell_angle_gamma 90.0000
_cell_formula_units_Z 4
_cell_length_a 10.4355(5)
_cell_length_b 18.4559(9)
_cell_length_c 27.2727(7)
_cell_measurement_reflns_used 8751
_cell_measurement_temperature 150
_cell_measurement_theta_max 24.713
_cell_measurement_theta_min 0.848
_cell_volume 5160.7(4)
_computing_cell_refinement 'DENZO/SCALEPACK (Otwinowski & Minor, 1997)'
_computing_data_collection 'COLLECT (Nonius, 1997-2001).'
_computing_data_reduction 'DENZO/SCALEPACK (Otwinowski & Minor, 1997)'
_computing_molecular_graphics 'CAMERON (Watkin et al., 1996)'
_computing_publication_material 'CRYSTALS (Betteridge et al., 2003)'
_computing_structure_refinement 'CRYSTALS (Betteridge et al., 2003)'
_computing_structure_solution 'SIR97 (Altomare et al., 1999)'
_diffrn_ambient_temperature 150
_diffrn_measured_fraction_theta_full 0.997
_diffrn_measured_fraction_theta_max 0.997
_diffrn_measurement_device_type 'Nonius KappaCCD'
_diffrn_measurement_method '\f & \w scans'
_diffrn_radiation_monochromator graphite
_diffrn_radiation_type 'Mo K\a'
_diffrn_radiation_wavelength 0.71069
_diffrn_reflns_av_R_equivalents 0.086
_diffrn_reflns_limit_h_max 12
_diffrn_reflns_limit_h_min -12
_diffrn_reflns_limit_k_max 21
_diffrn_reflns_limit_k_min -21
_diffrn_reflns_limit_l_max 32
_diffrn_reflns_limit_l_min -32
_diffrn_reflns_number 17056
_diffrn_reflns_theta_full 24.703
_diffrn_reflns_theta_max 24.703
_diffrn_reflns_theta_min 1.340
_diffrn_standards_number 0
_exptl_absorpt_coefficient_mu 16.290
_exptl_absorpt_correction_T_max 0.61
_exptl_absorpt_correction_T_min 0.15
_exptl_absorpt_correction_type analytical
_exptl_absorpt_process_details
; 
 Analytical Absorption (De Meulenaer & Tompa, 1965) 
;
_exptl_crystal_colour yellow
_exptl_crystal_density_diffrn 2.990
_exptl_crystal_description needle
_exptl_crystal_F_000 4072
_exptl_crystal_size_max 0.07
_exptl_crystal_size_mid 0.03
_exptl_crystal_size_min 0.03
_refine_diff_density_max 2.06
_refine_diff_density_min -2.09
_refine_ls_extinction_method None
_refine_ls_goodness_of_fit_ref 1.1199
_refine_ls_hydrogen_treatment constr
_refine_ls_matrix_type full
_refine_ls_number_parameters 409
_refine_ls_number_reflns 4161
_refine_ls_number_restraints 108
_refine_ls_R_factor_all 0.1239
_refine_ls_R_factor_gt 0.0497
_refine_ls_shift/su_max 0.000317
_refine_ls_structure_factor_coef F
_refine_ls_weighting_details
;
 Method, part 1, Chebychev polynomial, (Watkin, 1994, Prince, 1982) 
 [weight] = 1.0/[A~0~*T~0~(x)+A~1~*T~1~(x) ... +A~n-1~]*T~n-1~(x)] 
 where A~i~ are the Chebychev coefficients listed below and x= Fcalc/Fmax 
 Method = Robust Weighting (Prince, 1982) 
 W = [weight] * [1-(deltaF/6*sigmaF)^2^]^2^ 
 A~i~ are: 
 0.313 0.240 0.132 
;
_refine_ls_weighting_scheme calc
_refine_ls_wR_factor_all 0.1287
_refine_ls_wR_factor_gt 0.0548
_refine_ls_wR_factor_ref 0.0548
_reflns_limit_h_max 12
_reflns_limit_h_min -12
_reflns_limit_k_max 21
_reflns_limit_k_min 0
_reflns_limit_l_max 32
_reflns_limit_l_min 0
_reflns_number_gt 4161
_reflns_number_total 8761
_reflns_threshold_expression I>2.0\s(I)
_oxford_diffrn_Wilson_B_factor 0.00
_oxford_diffrn_Wilson_scale 0.00
_oxford_refine_ls_scale 0.01483(3)
_oxford_structure_analysis_title 'import in P 21/n'
_cod_data_source_file ic8010376_si_002_5.cif
_cod_data_source_block complex_3
_cod_depositor_comments
;
The following automatic conversions were performed:
'_symmetry_cell_setting' value 'Monoclinic' changed to 'monoclinic'
according to '/home/saulius/struct/CIF-dictionaries/cif_core.dic'
dictionary named 'cif_core.dic' version 2.4.1 from 2010-06-29.

Automatic conversion script
Id: cif_fix_enum 1527 2010-12-29 10:47:43Z saulius 
;
_cod_original_cell_volume 5160.66(38)
_cod_original_sg_symbol_H-M 'P 1 21/n 1 '
_cod_original_formula_sum 'C18 H42 I9 N6 O8 Pb3 Y1'
_cod_database_code 4306115

loop_
_symmetry_equiv_pos_as_xyz
x,y,z
-x,-y,-z
-x+1/2,y+1/2,-z+1/2
x+1/2,-y+1/2,z+1/2

loop_
_atom_site_label
_atom_site_type_symbol
_atom_site_fract_x
_atom_site_fract_y
_atom_site_fract_z
_atom_site_U_iso_or_equiv
_atom_site_occupancy
_atom_site_adp_type
_atom_site_refinement_flags_posn
_atom_site_refinement_flags_adp
_atom_site_refinement_flags_occupancy
_atom_site_disorder_assembly
_atom_site_disorder_group
_atom_site_attached_hydrogens
Pb1 Pb 0.0000 0.0000 0.5000 0.0316 1.0000 Uani S . . . . .
Pb4 Pb 0.0000 -0.5000 0.5000 0.0319 1.0000 Uani S . . . . .
Pb2 Pb 0.05669(10) -0.10800(5) 0.37009(3) 0.0311 1.0000 Uani . . . . . .
Pb3 Pb 0.01104(10) -0.31812(5) 0.41781(3) 0.0307 1.0000 Uani . . . . . .
I5 I 0.25325(16) -0.24549(9) 0.38035(6) 0.0353 1.0000 Uani . . . . . .
I1 I 0.25404(17) -0.00244(9) 0.44632(6) 0.0402 1.0000 Uani . . . . . .
I2 I -0.16207(17) 0.01774(9) 0.38646(6) 0.0399 1.0000 Uani . . . . . .
I9 I -0.03114(18) -0.51666(9) 0.61553(6) 0.0372 1.0000 Uani . . . . . .
I8 I -0.23577(16) -0.38559(10) 0.45927(6) 0.0367 1.0000 Uani . . . . . .
I3 I 0.12698(18) -0.04760(10) 0.27592(6) 0.0420 1.0000 Uani . . . . . .
I7 I 0.19305(18) -0.36426(10) 0.51842(6) 0.0417 1.0000 Uani . . . . . .
I6 I -0.0100(2) -0.17099(9) 0.48179(7) 0.0479 1.0000 Uani . . . . . .
I4 I -0.13916(18) -0.22860(10) 0.31595(7) 0.0474 1.0000 Uani . . . . . .
Y1 Y 0.1585(2) 0.25886(12) 0.35318(8) 0.0244 1.0000 Uani . . . . . .
O5 O 0.3223(16) 0.2488(9) 0.3068(6) 0.0367 1.0000 Uani . . . . . .
N1 N 0.3900(18) 0.4644(10) 0.3901(6) 0.0262 1.0000 Uani . U . . . .
O7 O 0.0950(17) 0.3068(8) 0.4267(5) 0.0336 1.0000 Uani . . . . . .
N3 N -0.274(2) 0.3021(11) 0.3420(7) 0.0350 1.0000 Uani . U . . . .
N5 N 0.3904(19) 0.1436(11) 0.2778(7) 0.0320 1.0000 Uani . U . . . .
O2 O 0.0814(16) 0.3487(8) 0.2956(5) 0.0277 1.0000 Uani . . . . . .
C7 C -0.146(2) 0.3076(14) 0.3463(8) 0.0302 1.0000 Uani . U . . . .
O8 O 0.0893(16) 0.1476(9) 0.3854(6) 0.0380 1.0000 Uani . . . . . .
O3 O -0.0709(17) 0.2565(9) 0.3468(7) 0.0411 1.0000 Uani . . . . . .
C2 C 0.413(3) 0.5331(17) 0.3690(9) 0.0515 1.0000 Uani . U . . . .
O4 O 0.3316(15) 0.2125(9) 0.4119(6) 0.0344 1.0000 Uani . . . . . .
O1 O 0.2849(17) 0.3595(8) 0.3815(5) 0.0346 1.0000 Uani . . . . . .
C12 C 0.571(3) 0.1707(19) 0.4721(12) 0.0666 1.0000 Uani . U . . . .
C3 C 0.437(3) 0.4614(18) 0.4433(9) 0.0494 1.0000 Uani . U . . . .
O6 O 0.0792(15) 0.1935(9) 0.2811(5) 0.0306 1.0000 Uani . . . . . .
C18 C -0.175(2) 0.0815(12) 0.2144(9) 0.0309 1.0000 Uani . . . . . .
N4 N 0.4404(19) 0.1770(11) 0.4886(7) 0.0338 1.0000 Uani . U . . . .
N2 N -0.0115(18) 0.3920(11) 0.2190(6) 0.0305 1.0000 Uani . U . . . .
C6 C -0.017(3) 0.3898(19) 0.1645(9) 0.0556 1.0000 Uani . U . . . .
C16 C -0.006(2) 0.1489(14) 0.2701(9) 0.0365 1.0000 Uani . U . . . .
C4 C 0.074(2) 0.3525(13) 0.2497(8) 0.0301 1.0000 Uani . U . . . .
C15 C 0.412(3) 0.1042(16) 0.3226(10) 0.0529 1.0000 Uani . U . . . .
C5 C -0.113(3) 0.4317(18) 0.2380(9) 0.0498 1.0000 Uani . U . . . .
N6 N -0.0743(18) 0.1346(10) 0.2243(6) 0.0259 1.0000 Uani . U . . . .
C13 C 0.352(2) 0.2095(14) 0.2711(9) 0.0337 1.0000 Uani . U . . . .
C1 C 0.313(2) 0.4179(14) 0.3661(9) 0.0304 1.0000 Uani . U . . . .
C10 C 0.335(2) 0.1958(13) 0.4579(8) 0.0313 1.0000 Uani . U . . . .
C17 C -0.039(3) 0.1767(13) 0.1821(8) 0.0375 1.0000 Uani . . . . . .
C14 C 0.413(3) 0.1069(17) 0.2331(11) 0.0539 1.0000 Uani . U . . . .
C11 C 0.437(3) 0.1517(18) 0.5370(11) 0.0652 1.0000 Uani . U . . . .
C8 C -0.330(3) 0.2295(18) 0.3417(11) 0.0591 1.0000 Uani . U . . . .
C9 C -0.355(3) 0.3649(19) 0.3404(11) 0.0597 1.0000 Uani . U . . . .
H71 H -0.1099 0.3539 0.3478 0.0370 1.0000 Uiso R . . . . .
H21 H 0.3346 0.5509 0.3485 0.0710 1.0000 Uiso R . . . . .
H22 H 0.4428 0.5671 0.3954 0.0710 1.0000 Uiso R . . . . .
H23 H 0.4791 0.5276 0.3490 0.0710 1.0000 Uiso R . . . . .
H121 H 0.6401 0.1713 0.5007 0.0990 1.0000 Uiso R . . . . .
H122 H 0.5822 0.2104 0.4505 0.0990 1.0000 Uiso R . . . . .
H123 H 0.5735 0.1259 0.4545 0.0990 1.0000 Uiso R . . . . .
H184 H 0.4579 0.4122 0.4530 0.0690 1.0000 Uiso R . . . . .
H32 H 0.3709 0.4793 0.4605 0.0690 1.0000 Uiso R . . . . .
H33 H 0.5141 0.4907 0.4519 0.0690 1.0000 Uiso R . . . . .
H181 H -0.2174 0.0841 0.1802 0.0470 1.0000 Uiso R . . . . .
H182 H -0.2375 0.0893 0.2355 0.0470 1.0000 Uiso R . . . . .
H183 H -0.1369 0.0343 0.2211 0.0470 1.0000 Uiso R . . . . .
H61 H -0.1007 0.3723 0.1479 0.0760 1.0000 Uiso R . . . . .
H62 H -0.0033 0.4379 0.1530 0.0760 1.0000 Uiso R . . . . .
H63 H 0.0503 0.3582 0.1575 0.0760 1.0000 Uiso R . . . . .
H161 H -0.0252 0.1208 0.2961 0.0430 1.0000 Uiso R . . . . .
H41 H 0.1328 0.3251 0.2357 0.0380 1.0000 Uiso R . . . . .
H151 H 0.4820 0.0709 0.3220 0.0880 1.0000 Uiso R . . . . .
H152 H 0.4346 0.1366 0.3504 0.0879 1.0000 Uiso R . . . . .
H153 H 0.3346 0.0777 0.3259 0.0880 1.0000 Uiso R . . . . .
H51 H -0.0755 0.4561 0.2684 0.0670 1.0000 Uiso R . . . . .
H52 H -0.1519 0.4666 0.2136 0.0670 1.0000 Uiso R . . . . .
H53 H -0.1777 0.3982 0.2444 0.0670 1.0000 Uiso R . . . . .
H131 H 0.3462 0.2299 0.2395 0.0401 1.0000 Uiso R . . . . .
H11 H 0.2764 0.4291 0.3333 0.0371 1.0000 Uiso R . . . . .
H101 H 0.2583 0.1990 0.4703 0.0400 1.0000 Uiso R . . . . .
H171 H -0.0477 0.2276 0.1879 0.0560 1.0000 Uiso R . . . . .
H172 H -0.0950 0.1635 0.1514 0.0560 1.0000 Uiso R . . . . .
H173 H 0.0500 0.1661 0.1798 0.0560 1.0000 Uiso R . . . . .
H141 H 0.3682 0.1375 0.2020 0.0880 1.0000 Uiso R . . . . .
H142 H 0.5139 0.1029 0.2355 0.0880 1.0000 Uiso R . . . . .
H143 H 0.3689 0.0557 0.2340 0.0880 1.0000 Uiso R . . . . .
H111 H 0.3683 0.1760 0.5497 0.0960 1.0000 Uiso R . . . . .
H112 H 0.5188 0.1621 0.5581 0.0960 1.0000 Uiso R . . . . .
H113 H 0.4212 0.1004 0.5366 0.0960 1.0000 Uiso R . . . . .
H81 H -0.4004 0.2297 0.3601 0.0840 1.0000 Uiso R . . . . .
H82 H -0.2643 0.1958 0.3568 0.0840 1.0000 Uiso R . . . . .
H83 H -0.3629 0.2155 0.3078 0.0840 1.0000 Uiso R . . . . .
H91 H -0.3020 0.4075 0.3400 0.0840 1.0000 Uiso R . . . . .
H92 H -0.3957 0.3660 0.3692 0.0840 1.0000 Uiso R . . . . .
H93 H -0.4203 0.3633 0.3107 0.0840 1.0000 Uiso R . . . . .

loop_
_atom_site_aniso_label
_atom_site_aniso_U_11
_atom_site_aniso_U_22
_atom_site_aniso_U_33
_atom_site_aniso_U_23
_atom_site_aniso_U_13
_atom_site_aniso_U_12
Pb1 0.0407(8) 0.0273(7) 0.0271(7) -0.0024(6) 0.0068(6) 0.0002(6)
Pb4 0.0364(8) 0.0316(7) 0.0280(7) 0.0019(6) 0.0067(6) -0.0023(6)
Pb2 0.0376(6) 0.0297(5) 0.0273(5) -0.0004(4) 0.0095(4) -0.0021(4)
Pb3 0.0358(6) 0.0300(5) 0.0275(5) -0.0004(4) 0.0086(4) -0.0028(4)
I5 0.0327(9) 0.0397(9) 0.0352(9) -0.0004(7) 0.0103(7) -0.0035(8)
I1 0.0394(10) 0.0339(9) 0.0443(9) 0.0027(8) -0.0002(7) -0.0005(8)
I2 0.0382(10) 0.0412(10) 0.0373(9) -0.0005(8) -0.0008(7) -0.0033(8)
I9 0.0517(11) 0.0325(9) 0.0296(8) -0.0021(7) 0.0132(7) 0.0028(8)
I8 0.0331(9) 0.0472(10) 0.0306(9) -0.0028(8) 0.0081(7) -0.0034(8)
I3 0.0521(11) 0.0464(10) 0.0294(9) 0.0042(8) 0.0124(8) 0.0006(9)
I7 0.0408(11) 0.0430(10) 0.0387(10) 0.0020(8) 0.0002(8) -0.0086(8)
I6 0.0767(14) 0.0295(9) 0.0466(10) -0.0018(8) 0.0353(10) -0.0031(9)
I4 0.0406(11) 0.0445(11) 0.0516(11) 0.0007(8) -0.0056(8) -0.0060(8)
Y1 0.0236(12) 0.0270(12) 0.0226(11) 0.0004(9) 0.0046(9) -0.0033(10)
O5 0.041(10) 0.047(10) 0.023(8) 0.014(8) 0.010(7) -0.003(9)
N1 0.027(7) 0.036(7) 0.014(6) 0.001(6) 0.001(6) -0.001(6)
O7 0.049(11) 0.033(9) 0.022(8) -0.013(7) 0.016(7) -0.012(8)
N3 0.036(8) 0.040(7) 0.024(7) 0.008(6) -0.006(6) 0.008(7)
N5 0.037(8) 0.040(7) 0.019(6) 0.007(6) 0.004(6) 0.007(7)
O2 0.040(10) 0.023(8) 0.020(8) 0.005(6) 0.005(7) -0.002(7)
C7 0.023(8) 0.042(9) 0.024(8) -0.002(7) -0.002(7) -0.003(7)
O8 0.027(10) 0.049(11) 0.042(10) 0.018(8) 0.015(8) 0.013(8)
O3 0.039(10) 0.028(9) 0.058(12) -0.007(8) 0.014(9) 0.007(9)
C2 0.049(11) 0.079(13) 0.026(10) -0.001(10) 0.005(9) -0.018(11)
O4 0.019(9) 0.040(10) 0.043(10) 0.003(8) 0.003(7) -0.002(7)
O1 0.058(12) 0.026(9) 0.019(8) 0.000(7) 0.002(8) 0.010(8)
C12 0.036(13) 0.085(18) 0.069(15) 0.045(14) -0.014(11) -0.004(12)
C3 0.044(10) 0.082(12) 0.023(8) -0.001(8) 0.008(8) -0.014(9)
O6 0.031(9) 0.040(10) 0.018(8) 0.007(7) -0.003(7) -0.018(8)
C18 0.030(14) 0.019(12) 0.043(14) 0.009(10) 0.005(11) -0.005(10)
N4 0.035(8) 0.040(7) 0.023(7) 0.011(6) -0.003(6) 0.006(7)
N2 0.028(7) 0.039(7) 0.020(6) 0.006(6) -0.007(6) 0.007(6)
C6 0.047(10) 0.088(12) 0.031(9) 0.003(9) 0.003(8) 0.000(9)
C16 0.037(10) 0.047(11) 0.027(9) 0.001(9) 0.009(8) -0.007(9)
C4 0.018(8) 0.043(9) 0.029(8) 0.003(7) 0.003(7) -0.010(7)
C15 0.061(15) 0.052(14) 0.049(13) -0.001(11) 0.018(11) -0.019(12)
C5 0.044(10) 0.083(12) 0.024(8) -0.002(8) 0.009(7) -0.003(9)
N6 0.034(7) 0.033(7) 0.010(6) 0.005(6) 0.003(6) 0.002(6)
C13 0.032(9) 0.045(9) 0.025(8) 0.003(7) 0.006(7) -0.007(8)
C1 0.018(9) 0.043(10) 0.032(9) 0.004(9) 0.009(8) -0.017(8)
C10 0.028(8) 0.042(9) 0.023(8) 0.000(7) 0.003(7) 0.001(7)
C17 0.057(17) 0.037(14) 0.011(11) -0.012(10) -0.011(10) 0.016(13)
C14 0.057(15) 0.055(14) 0.052(13) -0.004(11) 0.018(11) -0.007(12)
C11 0.039(13) 0.084(18) 0.065(15) 0.043(14) -0.010(11) -0.009(12)
C8 0.045(10) 0.092(13) 0.040(9) 0.005(9) 0.006(8) -0.002(10)
C9 0.045(12) 0.091(14) 0.043(11) 0.008(11) 0.006(10) 0.001(11)

loop_
_atom_type_symbol
_atom_type_scat_dispersion_real
_atom_type_scat_dispersion_imag
_atom_type_scat_Cromer_Mann_a1
_atom_type_scat_Cromer_Mann_b1
_atom_type_scat_Cromer_Mann_a2
_atom_type_scat_Cromer_Mann_b2
_atom_type_scat_Cromer_Mann_a3
_atom_type_scat_Cromer_Mann_b3
_atom_type_scat_Cromer_Mann_a4
_atom_type_scat_Cromer_Mann_b4
_atom_type_scat_Cromer_Mann_c
_atom_type_scat_source
C 0.0033 0.0016 2.3100 20.8439 1.0200 10.2075 1.5886 0.5687 0.8650 51.6512 0.2156 'International Tables Vol C 4.2.6.8 and 6.1.1.4'
H 0.0000 0.0000 0.4930 10.5109 0.3229 26.1257 0.1402 3.1424 0.0408 57.7998 0.0030 'International Tables Vol C 4.2.6.8 and 6.1.1.4'
O 0.0106 0.0060 3.0485 13.2771 2.2868 5.7011 1.5463 0.3239 0.8670 32.9089 0.2508 'International Tables Vol C 4.2.6.8 and 6.1.1.4'
S 0.1246 0.1234 6.9053 1.4679 5.2034 22.2151 1.4379 0.2536 1.5863 56.1720 0.8669 'International Tables Vol C 4.2.6.8 and 6.1.1.4'
Y -2.7962 3.5667 17.7760 1.4029 10.2946 12.8006 5.7263 0.1256 3.2659 104.3540 1.9121 'International Tables Vol C 4.2.6.8 and 6.1.1.4'
I -0.4742 1.8119 20.1472 4.3470 18.9949 0.3814 7.5138 27.7660 2.2735 66.8776 4.0712 'International Tables Vol C 4.2.6.8 and 6.1.1.4'
Pb -3.3944 10.1111 31.0617 0.6902 13.0637 2.3576 18.4420 8.6180 5.9696 47.2579 13.4118 'International Tables Vol C 4.2.6.8 and 6.1.1.4'
N 0.0061 0.0033 12.2126 0.0057 3.1322 9.8933 2.0125 28.9975 1.1663 0.5826 -11.5290 'International Tables Vol C 4.2.6.8 and 6.1.1.4'

loop_
_geom_angle_atom_site_label_1
_geom_angle_site_symmetry_1
_geom_angle_atom_site_label_2
_geom_angle_site_symmetry_2
_geom_angle_atom_site_label_3
_geom_angle_site_symmetry_3
_geom_angle
_geom_angle_publ_flag
I1 2_556 Pb1 . I1 . 179.996 yes
I1 2_556 Pb1 . I6 . 94.47(5) yes
I1 . Pb1 . I6 . 85.53(5) yes
I1 2_556 Pb1 . I2 . 95.97(6) yes
I1 . Pb1 . I2 . 84.03(6) yes
I6 . Pb1 . I2 . 87.44(5) yes
I7 2_546 Pb4 . I8 2_546 87.69(5) yes
I7 2_546 Pb4 . I8 . 92.31(5) yes
I8 2_546 Pb4 . I8 . 179.996 yes
I7 2_546 Pb4 . I7 . 179.996 yes
I8 2_546 Pb4 . I7 . 92.31(6) yes
I8 . Pb4 . I7 . 87.69(6) yes
I5 . Pb2 . I1 . 95.61(6) yes
I5 . Pb2 . I2 . 165.60(5) yes
I1 . Pb2 . I2 . 82.35(5) yes
I5 . Pb2 . I3 . 96.46(6) yes
I1 . Pb2 . I3 . 95.55(6) yes
I2 . Pb2 . I3 . 97.92(6) yes
I5 . Pb2 . I6 . 83.59(5) yes
I1 . Pb2 . I6 . 81.18(5) yes
I2 . Pb2 . I6 . 82.01(5) yes
I3 . Pb2 . I6 . 176.71(6) yes
I5 . Pb2 . I4 . 80.47(6) yes
I1 . Pb2 . I4 . 168.39(6) yes
I2 . Pb2 . I4 . 98.71(6) yes
I3 . Pb2 . I4 . 95.76(6) yes
I6 . Pb2 . I4 . 87.50(6) yes
I5 . Pb3 . I8 . 177.35(5) yes
I5 . Pb3 . I7 . 90.42(6) yes
I8 . Pb3 . I7 . 88.95(6) yes
I5 . Pb3 . I6 . 87.57(6) yes
I8 . Pb3 . I6 . 89.79(5) yes
I7 . Pb3 . I6 . 81.29(6) yes
I5 . Pb3 . I4 . 78.70(6) yes
I8 . Pb3 . I4 . 101.44(6) yes
I7 . Pb3 . I4 . 165.08(5) yes
I6 . Pb3 . I4 . 88.02(5) yes
Pb3 . I5 . Pb2 . 80.23(5) yes
Pb1 . I1 . Pb2 . 79.96(5) yes
Pb2 . I2 . Pb1 . 79.08(4) yes
Pb3 . I8 . Pb4 . 76.75(5) yes
Pb3 . I7 . Pb4 . 79.33(5) yes
Pb3 . I6 . Pb2 . 76.30(5) yes
Pb3 . I6 . Pb1 . 154.65(6) yes
Pb2 . I6 . Pb1 . 78.36(5) yes
Pb2 . I4 . Pb3 . 78.49(5) yes
O5 . Y1 . O7 . 146.5(6) yes
O5 . Y1 . O2 . 83.4(6) yes
O7 . Y1 . O2 . 100.8(6) yes
O5 . Y1 . O8 . 115.8(6) yes
O7 . Y1 . O8 . 82.0(6) yes
O2 . Y1 . O8 . 140.3(6) yes
O5 . Y1 . O3 . 142.9(6) yes
O7 . Y1 . O3 . 68.6(6) yes
O2 . Y1 . O3 . 75.2(6) yes
O8 . Y1 . O3 . 69.0(6) yes
O5 . Y1 . O4 . 77.9(6) yes
O7 . Y1 . O4 . 82.0(6) yes
O2 . Y1 . O4 . 148.2(5) yes
O8 . Y1 . O4 . 71.5(6) yes
O3 . Y1 . O4 . 133.2(6) yes
O5 . Y1 . O1 . 79.3(6) yes
O7 . Y1 . O1 . 69.8(5) yes
O2 . Y1 . O1 . 76.0(5) yes
O8 . Y1 . O1 . 138.9(6) yes
O3 . Y1 . O1 . 122.8(6) yes
O5 . Y1 . O6 . 71.3(6) yes
O7 . Y1 . O6 . 142.1(6) yes
O2 . Y1 . O6 . 77.0(5) yes
O8 . Y1 . O6 . 77.3(6) yes
O3 . Y1 . O6 . 74.5(6) yes
O4 . Y1 . O1 . 75.4(6) yes
O4 . Y1 . O6 . 119.7(6) yes
O1 . Y1 . O6 . 141.9(5) yes
Y1 . O5 . C13 . 139.5(15) yes
C2 . N1 . C3 . 113(2) yes
C2 . N1 . C1 . 122.0(20) yes
C3 . N1 . C1 . 124(2) yes
C7 . N3 . C8 . 118(2) yes
C7 . N3 . C9 . 121(2) yes
C8 . N3 . C9 . 121(2) yes
C15 . N5 . C13 . 128(2) yes
C15 . N5 . C14 . 118(2) yes
C13 . N5 . C14 . 115(2) yes
Y1 . O2 . C4 . 132.1(15) yes
N3 . C7 . O3 . 125(2) yes
N3 . C7 . H71 . 117.6 no
O3 . C7 . H71 . 117.3 no
Y1 . O3 . C7 . 128.4(16) yes
N1 . C2 . H21 . 110.3 no
N1 . C2 . H22 . 109.4 no
H21 . C2 . H22 . 109.6 no
N1 . C2 . H23 . 109.1 no
H21 . C2 . H23 . 109.3 no
H22 . C2 . H23 . 109.2 no
Y1 . O4 . C10 . 129.4(14) yes
Y1 . O1 . C1 . 138.8(16) yes
N4 . C12 . H121 . 109.7 no
N4 . C12 . H122 . 109.9 no
H121 . C12 . H122 . 109.4 no
N4 . C12 . H123 . 108.8 no
H121 . C12 . H123 . 109.4 no
H122 . C12 . H123 . 109.5 no
N1 . C3 . H184 . 109.3 no
N1 . C3 . H32 . 109.6 no
H184 . C3 . H32 . 109.6 no
N1 . C3 . H33 . 109.7 no
H184 . C3 . H33 . 109.2 no
H32 . C3 . H33 . 109.4 no
Y1 . O6 . C16 . 134.0(15) yes
N6 . C18 . H181 . 109.9 no
N6 . C18 . H182 . 110.1 no
H181 . C18 . H182 . 109.3 no
N6 . C18 . H183 . 109.2 no
H181 . C18 . H183 . 109.3 no
H182 . C18 . H183 . 109.0 no
C12 . N4 . C10 . 122(2) yes
C12 . N4 . C11 . 116(2) yes
C10 . N4 . C11 . 122(2) yes
C6 . N2 . C4 . 121(2) yes
C6 . N2 . C5 . 118.5(20) yes
C4 . N2 . C5 . 120.0(20) yes
N2 . C6 . H61 . 110.3 no
N2 . C6 . H62 . 108.8 no
H61 . C6 . H62 . 109.6 no
N2 . C6 . H63 . 109.0 no
H61 . C6 . H63 . 109.6 no
H62 . C6 . H63 . 109.6 no
O6 . C16 . N6 . 127(2) yes
O6 . C16 . H161 . 116.5 no
N6 . C16 . H161 . 116.4 no
N2 . C4 . O2 . 125(2) yes
N2 . C4 . H41 . 117.3 no
O2 . C4 . H41 . 117.5 no
N5 . C15 . H151 . 108.3 no
N5 . C15 . H152 . 109.8 no
H151 . C15 . H152 . 109.4 no
N5 . C15 . H153 . 110.4 no
H151 . C15 . H153 . 109.5 no
H152 . C15 . H153 . 109.4 no
N2 . C5 . H51 . 110.0 no
N2 . C5 . H52 . 109.5 no
H51 . C5 . H52 . 109.5 no
N2 . C5 . H53 . 109.1 no
H51 . C5 . H53 . 109.3 no
H52 . C5 . H53 . 109.5 no
C18 . N6 . C16 . 123.7(19) yes
C18 . N6 . C17 . 119.6(17) yes
C16 . N6 . C17 . 116.7(20) yes
O5 . C13 . N5 . 122(2) yes
O5 . C13 . H131 . 118.8 no
N5 . C13 . H131 . 118.8 no
N1 . C1 . O1 . 126(2) yes
N1 . C1 . H11 . 116.8 no
O1 . C1 . H11 . 116.9 no
N4 . C10 . O4 . 124(2) yes
N4 . C10 . H101 . 117.8 no
O4 . C10 . H101 . 117.8 no
N6 . C17 . H171 . 109.6 no
N6 . C17 . H172 . 109.9 no
H171 . C17 . H172 . 109.3 no
N6 . C17 . H173 . 109.1 no
H171 . C17 . H173 . 109.5 no
H172 . C17 . H173 . 109.4 no
N5 . C14 . H141 . 108.1 no
N5 . C14 . H142 . 107.3 no
H141 . C14 . H142 . 112.0 no
N5 . C14 . H143 . 105.4 no
H141 . C14 . H143 . 111.9 no
H142 . C14 . H143 . 111.8 no
N4 . C11 . H111 . 109.7 no
N4 . C11 . H112 . 108.5 no
H111 . C11 . H112 . 109.4 no
N4 . C11 . H113 . 110.5 no
H111 . C11 . H113 . 109.4 no
H112 . C11 . H113 . 109.4 no
N3 . C8 . H81 . 109.8 no
N3 . C8 . H82 . 109.6 no
H81 . C8 . H82 . 109.5 no
N3 . C8 . H83 . 108.9 no
H81 . C8 . H83 . 109.6 no
H82 . C8 . H83 . 109.5 no
N3 . C9 . H91 . 109.1 no
N3 . C9 . H92 . 110.0 no
H91 . C9 . H92 . 109.6 no
N3 . C9 . H93 . 109.0 no
H91 . C9 . H93 . 109.5 no
H92 . C9 . H93 . 109.6 no

loop_
_geom_bond_atom_site_label_1
_geom_bond_site_symmetry_1
_geom_bond_atom_site_label_2
_geom_bond_site_symmetry_2
_geom_bond_distance
_geom_bond_publ_flag
Pb1 . I1 2_556 3.259(2) yes
Pb1 . I1 . 3.259(2) yes
Pb1 . I6 . 3.1933(19) yes
Pb1 . I2 . 3.2565(17) yes
Pb4 . I7 2_546 3.1954(19) yes
Pb4 . I8 2_546 3.2754(19) yes
Pb4 . I8 . 3.2754(19) yes
Pb4 . I7 . 3.1954(19) yes
Pb2 . I5 . 3.242(2) yes
Pb2 . I1 . 3.281(2) yes
Pb2 . I2 . 3.343(2) yes
Pb2 . I3 . 3.0130(19) yes
Pb2 . I6 . 3.450(2) yes
Pb2 . I4 . 3.192(2) yes
Pb3 . I5 . 3.192(2) yes
Pb3 . I8 . 3.248(2) yes
Pb3 . I7 . 3.149(2) yes
Pb3 . I6 . 3.257(2) yes
Pb3 . I4 . 3.359(2) yes
Y1 . O5 . 2.316(16) yes
Y1 . O7 . 2.395(14) yes
Y1 . O2 . 2.322(14) yes
Y1 . O8 . 2.398(17) yes
Y1 . O3 . 2.368(17) yes
Y1 . O4 . 2.341(16) yes
Y1 . O1 . 2.326(17) yes
Y1 . O6 . 2.322(15) yes
O5 . C13 . 1.30(3) yes
N1 . C2 . 1.43(3) yes
N1 . C3 . 1.44(3) yes
N1 . C1 . 1.27(3) yes
N3 . C7 . 1.33(3) yes
N3 . C8 . 1.46(4) yes
N3 . C9 . 1.43(4) yes
N5 . C15 . 1.40(3) yes
N5 . C13 . 1.28(3) yes
N5 . C14 . 1.45(3) yes
O2 . C4 . 1.24(3) yes
C7 . O3 . 1.22(3) yes
C7 . H71 . 0.931 no
C2 . H21 . 0.960 no
C2 . H22 . 0.960 no
C2 . H23 . 0.961 no
O4 . C10 . 1.29(3) yes
O1 . C1 . 1.21(3) yes
C12 . N4 . 1.52(4) yes
C12 . H121 . 0.959 no
C12 . H122 . 0.959 no
C12 . H123 . 0.959 no
C3 . H184 . 0.961 no
C3 . H32 . 0.962 no
C3 . H33 . 0.961 no
O6 . C16 . 1.21(3) yes
C18 . N6 . 1.42(3) yes
C18 . H181 . 0.958 no
C18 . H182 . 0.960 no
C18 . H183 . 0.960 no
N4 . C10 . 1.29(3) yes
N4 . C11 . 1.41(3) yes
N2 . C6 . 1.48(3) yes
N2 . C4 . 1.32(3) yes
N2 . C5 . 1.46(3) yes
C6 . H61 . 0.961 no
C6 . H62 . 0.962 no
C6 . H63 . 0.961 no
C16 . N6 . 1.35(3) yes
C16 . H161 . 0.929 no
C4 . H41 . 0.930 no
C15 . H151 . 0.959 no
C15 . H152 . 0.961 no
C15 . H153 . 0.960 no
C5 . H51 . 0.960 no
C5 . H52 . 0.960 no
C5 . H53 . 0.958 no
N6 . C17 . 1.49(3) yes
C13 . H131 . 0.931 no
C1 . H11 . 0.929 no
C10 . H101 . 0.932 no
C17 . H171 . 0.960 no
C17 . H172 . 0.960 no
C17 . H173 . 0.960 no
C14 . H141 . 1.052 no
C14 . H142 . 1.050 no
C14 . H143 . 1.051 no
C11 . H111 . 0.959 no
C11 . H112 . 0.960 no
C11 . H113 . 0.960 no
C8 . H81 . 0.961 no
C8 . H82 . 0.962 no
C8 . H83 . 0.961 no
C9 . H91 . 0.961 no
C9 . H92 . 0.961 no
C9 . H93 . 0.960 no
